data_8000195
loop_
_publ_author_name
'Fujiwara, Emiko'
'Aonuma, Shuji'
'Fujiwara, Hideki'
'Sugimoto, Toyonari'
'Misaki, Yohji'

_publ_section_title
;
 New \p-Electron Donors with a 2,2,5,5-Tetramethylpyrrolin-1-yloxyl
 Radical Designed for Magnetic Molecular Conductors
;
_journal_issue 1
_journal_name_full 'Chemistry Letters'
_journal_page_first 84
_journal_paper_doi 10.1246/cl.2008.84
_journal_volume 37
_journal_year 2008
_chemical_formula_moiety 'C20 H23 N2 O S8 '
_chemical_formula_sum 'C20 H23 N2 O S8'
_chemical_formula_weight 563.89
_space_group_IT_number 2
_symmetry_cell_setting triclinic
_symmetry_Int_Tables_number 2
_symmetry_space_group_name_Hall '-P 1'
_symmetry_space_group_name_H-M 'P -1'
_cell_angle_alpha 99.25(4)
_cell_angle_beta 100.63(4)
_cell_angle_gamma 87.81(3)
_cell_formula_units_Z 2
_cell_length_a 10.962(5)
_cell_length_b 17.938(7)
_cell_length_c 6.670(4)
_cell_measurement_reflns_used 24
_cell_measurement_temperature 296.1
_cell_measurement_theta_max 8.8
_cell_measurement_theta_min 3.5
_cell_volume 1272.2(11)
_computing_cell_refinement 'MSC/AFC Diffractometer Control'
_computing_data_collection 'MSC/AFC Diffractometer Control'
_computing_data_reduction CrystalStructure
_computing_publication_material 'CrystalStructure Ver. 3.5.1'
_computing_structure_refinement CRYSTALS
_diffrn_measured_fraction_theta_full 0.9993
_diffrn_measured_fraction_theta_max 0.9993
_diffrn_measurement_device_type 'Rigaku AFC7R'
_diffrn_measurement_method \w-2\q
_diffrn_radiation_type 'Mo K\a'
_diffrn_radiation_wavelength 0.7107
_diffrn_reflns_av_R_equivalents 0.046
_diffrn_reflns_limit_h_max 15
_diffrn_reflns_limit_h_min 0
_diffrn_reflns_limit_k_max 25
_diffrn_reflns_limit_k_min -25
_diffrn_reflns_limit_l_max 9
_diffrn_reflns_limit_l_min -9
_diffrn_reflns_number 15600
_diffrn_reflns_theta_full 30.00
_diffrn_reflns_theta_max 30.00
_diffrn_standards_decay_% -2.07
_diffrn_standards_interval_count 150
_diffrn_standards_number 3
_exptl_absorpt_coefficient_mu 0.718
_exptl_absorpt_correction_type none
_exptl_crystal_colour Brown
_exptl_crystal_density_diffrn 1.472
_exptl_crystal_density_method 'not measured'
_exptl_crystal_description Plate
_exptl_crystal_F_000 586.00
_exptl_crystal_size_max 0.50
_exptl_crystal_size_mid 0.30
_exptl_crystal_size_min 0.02
_refine_diff_density_max 0.79
_refine_diff_density_min -0.63
_refine_ls_extinction_method none
_refine_ls_goodness_of_fit_ref 1.076
_refine_ls_hydrogen_treatment refall
_refine_ls_number_parameters 303
_refine_ls_number_reflns 3017
_refine_ls_R_factor_gt 0.0600
_refine_ls_shift/su_max 0.0000
_refine_ls_structure_factor_coef F
_refine_ls_weighting_details
;
    Chebychev polynomial with 3 parameters (Carruthers & Watkin, 1979)
    3.1242    2.0213    2.5068
;
_refine_ls_weighting_scheme calc
_refine_ls_wR_factor_ref 0.0610
_reflns_number_gt 3012
_reflns_number_total 7439
_reflns_threshold_expression F^2^>2.0\s(F^2^)
_cod_data_source_file 37-84sup1.cif
_cod_data_source_block '_ETR'
_cod_original_cell_volume 1272(1)
_cod_original_sg_symbol_H-M 'P -1       '
_cod_original_formula_sum 'C20 H23 N2 O S8 '
_cod_database_code 8000195

loop_
_symmetry_equiv_pos_as_xyz
x,y,z
-x,-y,-z

loop_
_atom_site_label
_atom_site_type_symbol
_atom_site_fract_x
_atom_site_fract_y
_atom_site_fract_z
_atom_site_U_iso_or_equiv
_atom_site_adp_type
_atom_site_occupancy
_atom_site_symmetry_multiplicity
_atom_site_calc_flag
S(1) S 0.6905(2) 0.42458(7) -0.0361(2) 0.0548(4) Uani 1.00 1 d
S(2) S 0.7263(2) 0.38174(8) 0.4623(2) 0.0556(4) Uani 1.00 1 d
S(3) S 0.7079(1) 0.25926(6) -0.1615(2) 0.0466(3) Uani 1.00 1 d
S(4) S 0.7356(1) 0.22283(6) 0.2615(2) 0.0414(3) Uani 1.00 1 d
S(5) S 0.7902(1) 0.08628(6) -0.3251(2) 0.0407(3) Uani 1.00 1 d
S(6) S 0.7981(1) 0.04962(6) 0.0940(2) 0.0379(3) Uani 1.00 1 d
S(7) S 0.8835(1) -0.06129(6) -0.4964(2) 0.0435(3) Uani 1.00 1 d
S(8) S 0.8830(1) -0.10969(6) -0.0187(2) 0.0393(3) Uani 1.00 1 d
O(1) O 0.6889(4) -0.4177(2) -0.1824(8) 0.063(1) Uani 1.00 1 d
N(1) N 0.7577(4) -0.3628(2) -0.1914(8) 0.047(1) Uani 1.00 1 d
N(2) N 0.4664(9) 0.0720(7) 0.298(2) 0.137(5) Uani 1.00 1 d
C(1) C 0.674(1) 0.4870(4) 0.197(1) 0.081(2) Uani 1.00 1 d
C(2) C 0.6298(8) 0.4558(3) 0.359(1) 0.067(2) Uani 1.00 1 d
C(3) C 0.7114(5) 0.3356(2) 0.0422(7) 0.035(1) Uani 1.00 1 d
C(4) C 0.7247(5) 0.3190(2) 0.2323(7) 0.036(1) Uani 1.00 1 d
C(5) C 0.7478(5) 0.1912(2) 0.0028(7) 0.035(1) Uani 1.00 1 d
C(6) C 0.7778(5) 0.1193(2) -0.0670(7) 0.033(1) Uani 1.00 1 d
C(7) C 0.8478(4) -0.0039(2) -0.2799(6) 0.030(1) Uani 1.00 1 d
C(8) C 0.8499(4) -0.0199(2) -0.0883(7) 0.030(1) Uani 1.00 1 d
C(9) C 0.8893(6) -0.1555(3) -0.4330(8) 0.049(1) Uani 1.00 1 d
C(10) C 0.8176(5) -0.1664(2) -0.2643(7) 0.036(1) Uani 1.00 1 d
C(11) C 0.8233(5) -0.2473(2) -0.2243(8) 0.038(1) Uani 1.00 1 d
C(12) C 0.9208(5) -0.2865(3) -0.1689(9) 0.045(1) Uani 1.00 1 d
C(13) C 0.7051(5) -0.2903(3) -0.2488(9) 0.041(1) Uani 1.00 1 d
C(14) C 0.8955(5) -0.3651(3) -0.135(1) 0.048(2) Uani 1.00 1 d
C(15) C 0.6219(7) -0.2567(4) -0.096(1) 0.064(2) Uani 1.00 1 d
C(16) C 0.6335(7) -0.3035(4) -0.470(1) 0.064(2) Uani 1.00 1 d
C(17) C 0.9344(8) -0.3774(5) 0.087(1) 0.075(2) Uani 1.00 1 d
C(18) C 0.9468(7) -0.4279(4) -0.283(2) 0.075(2) Uani 1.00 1 d
C(19) C 0.5433(8) -0.0732(6) 0.215(2) 0.095(3) Uani 1.00 1 d
C(20) C 0.4998(8) 0.0046(6) 0.252(2) 0.091(3) Uani 1.00 1 d
H(1) H 0.753(1) 0.5087(4) 0.255(1) 0.097(3) Uiso 1.00 1 c
H(2) H 0.617(1) 0.5256(4) 0.158(1) 0.097(3) Uiso 1.00 1 c
H(3) H 0.5493(8) 0.4359(3) 0.305(1) 0.080(3) Uiso 1.00 1 c
H(4) H 0.6251(8) 0.4959(3) 0.470(1) 0.080(3) Uiso 1.00 1 c
H(5) H 0.8550(6) -0.1887(3) -0.5546(8) 0.059(2) Uiso 1.00 1 c
H(6) H 0.9738(6) -0.1686(3) -0.3904(8) 0.060(2) Uiso 1.00 1 c
H(7) H 0.7333(5) -0.1521(2) -0.3029(7) 0.043(2) Uiso 1.00 1 c
H(8) H 1.0024(5) -0.2672(3) -0.1496(9) 0.054(2) Uiso 1.00 1 c
H(9) H 0.6697(7) -0.2485(4) 0.040(1) 0.081(3) Uiso 1.00 1 c
H(10) H 0.5877(7) -0.2100(4) -0.131(1) 0.081(3) Uiso 1.00 1 c
H(11) H 0.5567(7) -0.2908(4) -0.101(1) 0.081(3) Uiso 1.00 1 c
H(12) H 0.6003(7) -0.2567(4) -0.506(1) 0.074(2) Uiso 1.00 1 c
H(13) H 0.6871(7) -0.3242(4) -0.562(1) 0.075(2) Uiso 1.00 1 c
H(14) H 0.5676(7) -0.3375(4) -0.479(1) 0.075(2) Uiso 1.00 1 c
H(15) H 0.9023(8) -0.4240(5) 0.104(1) 0.092(3) Uiso 1.00 1 c
H(16) H 1.0224(8) -0.3784(5) 0.123(1) 0.092(3) Uiso 1.00 1 c
H(17) H 0.9023(8) -0.3372(5) 0.175(1) 0.092(3) Uiso 1.00 1 c
H(18) H 0.9153(7) -0.4751(4) -0.270(2) 0.091(3) Uiso 1.00 1 c
H(19) H 0.9233(7) -0.4191(4) -0.421(2) 0.091(3) Uiso 1.00 1 c
H(20) H 1.0348(7) -0.4284(4) -0.246(2) 0.091(3) Uiso 1.00 1 c
H(21) H 0.5068(8) -0.1021(6) 0.295(2) 0.111(4) Uiso 1.00 1 c
H(22) H 0.5204(8) -0.0935(6) 0.072(2) 0.111(4) Uiso 1.00 1 c
H(23) H 0.6311(8) -0.0748(6) 0.254(2) 0.111(4) Uiso 1.00 1 c

loop_
_atom_site_aniso_label
_atom_site_aniso_U_11
_atom_site_aniso_U_22
_atom_site_aniso_U_33
_atom_site_aniso_U_12
_atom_site_aniso_U_13
_atom_site_aniso_U_23
S(1) 0.098(1) 0.0263(5) 0.0459(7) 0.0129(6) 0.0276(7) 0.0082(5)
S(2) 0.094(1) 0.0374(6) 0.0352(6) 0.0027(7) 0.0183(7) -0.0012(5)
S(3) 0.079(1) 0.0278(5) 0.0323(6) 0.0129(5) 0.0100(6) 0.0044(4)
S(4) 0.0639(9) 0.0289(5) 0.0336(6) 0.0057(5) 0.0144(6) 0.0065(4)
S(5) 0.0635(9) 0.0280(5) 0.0311(5) 0.0084(5) 0.0102(5) 0.0063(4)
S(6) 0.0579(8) 0.0265(5) 0.0315(5) 0.0068(5) 0.0145(5) 0.0056(4)
S(7) 0.0739(9) 0.0268(5) 0.0336(6) -0.0009(5) 0.0221(6) 0.0017(4)
S(8) 0.0600(8) 0.0237(5) 0.0327(5) 0.0030(5) 0.0043(5) 0.0057(4)
O(1) 0.065(3) 0.035(2) 0.094(3) -0.016(2) 0.014(2) 0.017(2)
N(1) 0.049(3) 0.028(2) 0.067(3) -0.001(2) 0.013(2) 0.015(2)
N(2) 0.082(6) 0.16(1) 0.19(1) 0.026(6) 0.007(6) 0.103(9)
C(1) 0.140(8) 0.049(3) 0.052(4) 0.028(4) 0.030(4) 0.000(3)
C(2) 0.097(5) 0.039(3) 0.064(4) 0.014(3) 0.031(4) -0.008(3)
C(3) 0.047(3) 0.022(2) 0.039(2) 0.004(2) 0.014(2) 0.002(2)
C(4) 0.044(3) 0.028(2) 0.035(2) 0.001(2) 0.011(2) -0.001(2)
C(5) 0.045(3) 0.031(2) 0.031(2) 0.004(2) 0.008(2) 0.008(2)
C(6) 0.043(3) 0.025(2) 0.033(2) 0.002(2) 0.009(2) 0.007(2)
C(7) 0.039(3) 0.021(2) 0.030(2) -0.001(2) 0.002(2) 0.005(1)
C(8) 0.039(2) 0.019(2) 0.031(2) -0.001(2) 0.008(2) -0.000(1)
C(9) 0.077(4) 0.029(2) 0.043(3) 0.003(2) 0.021(3) 0.003(2)
C(10) 0.043(3) 0.025(2) 0.039(2) -0.002(2) 0.008(2) 0.002(2)
C(11) 0.045(3) 0.027(2) 0.042(2) -0.003(2) 0.009(2) 0.004(2)
C(12) 0.037(3) 0.033(2) 0.065(3) -0.003(2) 0.009(2) 0.010(2)
C(13) 0.039(3) 0.026(2) 0.059(3) -0.001(2) 0.009(2) 0.010(2)
C(14) 0.045(3) 0.028(2) 0.073(4) 0.004(2) 0.011(3) 0.012(2)
C(15) 0.059(4) 0.051(3) 0.092(5) 0.006(3) 0.035(4) 0.017(3)
C(16) 0.072(4) 0.051(3) 0.064(4) -0.016(3) -0.019(3) 0.021(3)
C(17) 0.069(5) 0.073(5) 0.087(5) -0.001(4) -0.003(4) 0.040(4)
C(18) 0.064(4) 0.040(3) 0.122(7) 0.012(3) 0.026(4) 0.009(3)
C(19) 0.067(5) 0.098(7) 0.113(8) 0.004(5) 0.016(5) -0.002(6)
C(20) 0.061(5) 0.108(7) 0.100(7) 0.019(5) 0.006(5) 0.019(6)

loop_
_atom_type_symbol
_atom_type_description
_atom_type_scat_dispersion_real
_atom_type_scat_dispersion_imag
_atom_type_scat_source
C C 0.003 0.002
;
International Tables for Crystallography
(1992, Vol. C, Tables 4.2.6.8 and 6.1.1.4)
;
N N 0.006 0.003
;
International Tables for Crystallography
(1992, Vol. C, Tables 4.2.6.8 and 6.1.1.4)
;
O O 0.011 0.006
;
International Tables for Crystallography
(1992, Vol. C, Tables 4.2.6.8 and 6.1.1.4)
;
S S 0.125 0.123
;
International Tables for Crystallography
(1992, Vol. C, Tables 4.2.6.8 and 6.1.1.4)
;
H H 0.000 0.000
;
International Tables for Crystallography
(1992, Vol. C, Table 6.1.1.4)
;

loop_
_geom_angle_atom_site_label_1
_geom_angle_atom_site_label_2
_geom_angle_atom_site_label_3
_geom_angle
_geom_angle_publ_flag
C(1) S(1) C(3) 103.6(3) yes
C(2) S(2) C(4) 98.6(3) yes
C(3) S(3) C(5) 94.4(2) yes
C(4) S(4) C(5) 94.0(2) yes
C(6) S(5) C(7) 95.1(2) yes
C(6) S(6) C(8) 94.7(2) yes
C(7) S(7) C(9) 104.7(2) yes
C(8) S(8) C(10) 98.5(2) yes
C(13) N(1) C(14) 114.9(4) yes
C(13) N(1) O(1) 122.1(4) yes
C(14) N(1) O(1) 123.0(4) yes
C(2) C(1) H(1) 107.6(8) no
C(2) C(1) H(2) 106(1) no
C(2) C(1) S(1) 118.4(5) yes
H(1) C(1) H(2) 109(1) no
H(1) C(1) S(1) 107.2(9) no
H(2) C(1) S(1) 107.1(7) no
H(3) C(2) H(4) 109(1) no
H(3) C(2) S(2) 108.0(6) no
H(3) C(2) C(1) 108.4(8) no
H(4) C(2) S(2) 107.9(7) no
H(4) C(2) C(1) 107.9(8) no
S(2) C(2) C(1) 115.2(6) yes
C(4) C(3) S(1) 128.3(3) yes
C(4) C(3) S(3) 117.1(3) yes
S(1) C(3) S(3) 114.6(3) yes
S(2) C(4) S(4) 114.5(3) yes
S(2) C(4) C(3) 127.5(3) yes
S(4) C(4) C(3) 117.9(3) yes
C(6) C(5) S(3) 122.6(4) yes
C(6) C(5) S(4) 122.7(4) yes
S(3) C(5) S(4) 114.5(2) yes
S(5) C(6) S(6) 114.7(2) yes
S(5) C(6) C(5) 123.6(4) yes
S(6) C(6) C(5) 121.6(4) yes
C(8) C(7) S(5) 116.2(3) yes
C(8) C(7) S(7) 129.5(3) yes
S(5) C(7) S(7) 114.1(2) yes
S(6) C(8) S(8) 117.3(3) yes
S(6) C(8) C(7) 118.2(3) yes
S(8) C(8) C(7) 124.0(3) yes
C(10) C(9) H(5) 107.6(7) no
C(10) C(9) H(6) 108.5(6) no
C(10) C(9) S(7) 115.3(4) yes
H(5) C(9) H(6) 109.5(7) no
H(5) C(9) S(7) 107.7(5) no
H(6) C(9) S(7) 108.2(6) no
C(11) C(10) H(7) 109.1(5) no
C(11) C(10) S(8) 105.7(3) yes
C(11) C(10) C(9) 112.3(4) yes
H(7) C(10) S(8) 109.0(4) no
H(7) C(10) C(9) 109.5(5) no
S(8) C(10) C(9) 111.1(3) yes
C(12) C(11) C(13) 112.9(4) yes
C(12) C(11) C(10) 127.4(5) yes
C(13) C(11) C(10) 119.7(4) yes
C(14) C(12) H(8) 122.6(6) no
C(14) C(12) C(11) 114.8(5) yes
H(8) C(12) C(11) 122.6(6) no
C(15) C(13) C(16) 111.6(5) yes
C(15) C(13) N(1) 108.8(5) yes
C(15) C(13) C(11) 113.2(4) yes
C(16) C(13) N(1) 109.7(4) yes
C(16) C(13) C(11) 113.4(5) yes
N(1) C(13) C(11) 99.4(4) yes
C(17) C(14) C(18) 111.1(6) yes
C(17) C(14) N(1) 110.2(6) yes
C(17) C(14) C(12) 113.4(5) yes
C(18) C(14) N(1) 109.4(5) yes
C(18) C(14) C(12) 113.9(6) yes
N(1) C(14) C(12) 98.0(4) yes
H(9) C(15) H(10) 109.5(9) no
H(9) C(15) H(11) 109(1) no
H(9) C(15) C(13) 109.4(8) no
H(10) C(15) H(11) 109.5(9) no
H(10) C(15) C(13) 109.6(9) no
H(11) C(15) C(13) 109.4(7) no
H(12) C(16) H(13) 109(1) no
H(12) C(16) H(14) 109(1) no
H(12) C(16) C(13) 109.3(7) no
H(13) C(16) H(14) 109.5(9) no
H(13) C(16) C(13) 110.0(7) no
H(14) C(16) C(13) 109.2(8) no
H(15) C(17) H(16) 109(1) no
H(15) C(17) H(17) 109(1) no
H(15) C(17) C(14) 109.5(8) no
H(16) C(17) H(17) 109(1) no
H(16) C(17) C(14) 109(1) no
H(17) C(17) C(14) 109.0(9) no
H(18) C(18) H(19) 109(1) no
H(18) C(18) H(20) 109.5(9) no
H(18) C(18) C(14) 109(1) no
H(19) C(18) H(20) 109(1) no
H(19) C(18) C(14) 110.4(7) no
H(20) C(18) C(14) 108.6(8) no
C(20) C(19) H(21) 108(1) no
C(20) C(19) H(22) 110(1) no
C(20) C(19) H(23) 109(1) no
H(21) C(19) H(22) 109(1) no
H(21) C(19) H(23) 109(1) no
H(22) C(19) H(23) 109(1) no
N(2) C(20) C(19) 175(1) yes

loop_
_geom_bond_atom_site_label_1
_geom_bond_atom_site_label_2
_geom_bond_distance
_geom_bond_publ_flag
S(1) C(1) 1.798(7) yes
S(1) C(3) 1.751(5) yes
S(2) C(2) 1.811(7) yes
S(2) C(4) 1.749(4) yes
S(3) C(3) 1.764(4) yes
S(3) C(5) 1.758(5) yes
S(4) C(4) 1.764(5) yes
S(4) C(5) 1.756(5) yes
S(5) C(6) 1.756(5) yes
S(5) C(7) 1.764(4) yes
S(6) C(6) 1.757(5) yes
S(6) C(8) 1.752(4) yes
S(7) C(7) 1.732(4) yes
S(7) C(9) 1.803(5) yes
S(8) C(8) 1.753(4) yes
S(8) C(10) 1.822(4) yes
O(1) N(1) 1.279(7) yes
N(1) C(13) 1.479(6) yes
N(1) C(14) 1.488(7) yes
N(2) C(20) 1.26(2) yes
C(1) C(2) 1.46(1) yes
C(1) H(1) 0.95(1) no
C(1) H(2) 0.95(1) no
C(2) H(3) 0.95(1) no
C(2) H(4) 0.950(9) no
C(3) C(4) 1.330(7) yes
C(5) C(6) 1.350(6) yes
C(7) C(8) 1.351(6) yes
C(9) C(10) 1.526(9) yes
C(9) H(5) 0.950(7) no
C(9) H(6) 0.950(9) no
C(10) C(11) 1.514(6) yes
C(10) H(7) 0.950(7) no
C(11) C(12) 1.285(7) yes
C(11) C(13) 1.502(7) yes
C(12) C(14) 1.507(8) yes
C(12) H(8) 0.950(8) no
C(13) C(15) 1.53(1) yes
C(13) C(16) 1.524(8) yes
C(14) C(17) 1.52(1) yes
C(14) C(18) 1.53(1) yes
C(15) H(9) 0.95(1) no
C(15) H(10) 0.95(1) no
C(15) H(11) 0.95(1) no
C(16) H(12) 0.95(1) no
C(16) H(13) 0.95(1) no
C(16) H(14) 0.95(1) no
C(17) H(15) 0.95(1) no
C(17) H(16) 0.95(1) no
C(17) H(17) 0.95(1) no
C(18) H(18) 0.95(1) no
C(18) H(19) 0.95(1) no
C(18) H(20) 0.95(1) no
C(19) C(20) 1.45(1) yes
C(19) H(21) 0.95(2) no
C(19) H(22) 0.95(1) no
C(19) H(23) 0.95(1) no

loop_
_geom_contact_atom_site_label_1
_geom_contact_atom_site_label_2
_geom_contact_distance
_geom_contact_publ_flag
_geom_contact_site_symmetry_2
S(1) S(2) 3.481(2) yes 55501
S(1) S(3) 2.958(2) yes 55501
S(1) O(1) 3.136(5) yes 56501
S(1) C(1) 1.798(7) yes 55501
S(1) C(2) 2.802(8) yes 55501
S(1) C(4) 2.779(5) yes 55501
S(1) H(1) 2.269(7) no 55501
S(1) H(2) 2.267(8) no 55501
S(1) H(2) 3.43(1) no 66502
S(1) H(3) 2.957(9) no 55501
S(1) H(4) 3.600(8) no 55501
S(1) H(15) 3.536(8) no 56501
S(1) H(16) 3.353(9) no 75502
S(1) H(18) 3.794(9) no 56501
S(1) H(20) 3.241(8) no 75502
S(2) S(1) 3.481(2) yes 55501
S(2) S(4) 2.955(2) yes 55501
S(2) C(1) 2.765(8) yes 55501
S(2) C(2) 1.811(7) yes 55501
S(2) C(3) 2.767(5) yes 55501
S(2) H(1) 2.899(8) no 55501
S(2) H(2) 3.571(8) no 55501
S(2) H(3) 2.290(8) no 55501
S(2) H(4) 2.289(7) no 55501
S(2) H(14) 3.374(8) no 65502
S(2) H(20) 3.40(1) no 75502
S(3) S(1) 2.958(2) yes 55501
S(3) S(4) 2.957(2) yes 55501
S(3) S(5) 3.270(2) yes 55501
S(3) C(4) 2.648(5) yes 55501
S(3) C(6) 2.734(4) yes 55501
S(3) H(8) 3.453(5) no 75502
S(3) H(11) 3.637(8) no 65502
S(3) H(16) 3.661(9) no 75502
S(3) H(21) 3.63(1) no 65502
S(4) S(2) 2.955(2) yes 55501
S(4) S(3) 2.957(2) yes 55501
S(4) S(6) 3.221(2) yes 55501
S(4) C(3) 2.659(5) yes 55501
S(4) C(6) 2.733(4) yes 55501
S(4) H(6) 3.295(7) no 75502
S(4) H(8) 3.256(6) no 75502
S(4) H(10) 3.496(7) no 65502
S(4) H(11) 3.428(7) no 65502
S(5) S(1) 3.370(2) yes 65503
S(5) S(3) 3.270(2) yes 55501
S(5) S(6) 2.958(2) yes 55501
S(5) S(7) 2.934(2) yes 55501
S(5) C(5) 2.744(4) yes 55501
S(5) C(8) 2.654(4) yes 55501
S(5) C(20) 3.77(1) yes 65502
S(5) H(21) 3.30(1) no 65502
S(6) S(1) 2.503(2) yes 65503
S(6) S(4) 3.221(2) yes 55501
S(6) S(5) 2.958(2) yes 55501
S(6) S(8) 2.994(2) yes 55501
S(6) C(5) 2.719(5) yes 55501
S(6) C(7) 2.670(5) yes 55501
S(6) C(20) 3.77(1) yes 55501
S(6) C(20) 3.698(9) yes 65502
S(6) H(6) 3.456(6) no 75502
S(6) H(22) 3.562(9) no 65502
S(6) H(23) 3.36(1) no 55501
S(7) S(1) 3.344(2) yes 65503
S(7) S(5) 2.934(2) yes 55501
S(7) S(8) 3.435(2) yes 55501
S(7) C(8) 2.792(5) yes 55501
S(7) C(9) 1.803(5) yes 55501
S(7) C(10) 2.816(5) yes 55501
S(7) H(5) 2.279(5) no 55501
S(7) H(6) 2.285(5) no 55501
S(7) H(7) 2.948(6) no 55501
S(8) S(1) 2.363(2) yes 65503
S(8) S(6) 2.994(2) yes 55501
S(8) S(7) 3.435(2) yes 55501
S(8) C(6) 3.657(5) yes 75502
S(8) C(7) 2.747(5) yes 55501
S(8) C(7) 3.716(4) yes 75502
S(8) C(8) 3.702(5) yes 75502
S(8) C(9) 2.766(6) yes 55501
S(8) C(10) 1.822(4) yes 55501
S(8) C(11) 2.666(4) yes 55501
S(8) C(12) 3.204(5) yes 55501
S(8) C(13) 3.799(5) yes 55501
S(8) H(5) 3.588(5) no 55501
S(8) H(6) 2.871(6) no 55501
S(8) H(7) 2.313(5) no 55501
S(8) H(8) 3.131(5) no 55501
S(8) H(9) 3.595(8) no 55501
S(8) H(10) 3.661(7) no 55501
S(8) H(23) 3.56(1) no 55501
O(1) S(1) 3.136(5) yes 54501
O(1) C(1) 3.30(1) yes 54501
O(1) C(2) 3.531(9) yes 65502
O(1) C(11) 3.515(7) yes 55501
O(1) C(12) 3.509(7) yes 55501
O(1) C(13) 2.415(7) yes 55501
O(1) C(14) 2.433(7) yes 55501
O(1) C(15) 2.944(8) yes 55501
O(1) C(16) 2.998(9) yes 55501
O(1) C(17) 2.991(9) yes 55501
O(1) C(18) 3.02(1) yes 55501
O(1) H(1) 3.339(9) no 54501
O(1) H(2) 2.88(1) no 54501
O(1) H(3) 2.604(9) no 65502
O(1) H(9) 3.173(8) no 55501
O(1) H(11) 2.686(8) no 55501
O(1) H(13) 3.249(9) no 55501
O(1) H(14) 2.750(9) no 55501
O(1) H(15) 2.745(9) no 55501
O(1) H(17) 3.213(9) no 55501
O(1) H(18) 2.776(9) no 55501
O(1) H(19) 3.26(1) no 55501
N(1) C(10) 3.730(6) yes 55501
N(1) C(11) 2.274(6) yes 55501
N(1) C(12) 2.260(7) yes 55501
N(1) C(15) 2.447(8) yes 55501
N(1) C(16) 2.456(8) yes 55501
N(1) C(17) 2.463(9) yes 55501
N(1) C(18) 2.467(9) yes 55501
N(1) H(3) 3.56(1) no 65502
N(1) H(8) 3.182(7) no 55501
N(1) H(9) 2.625(8) no 55501
N(1) H(10) 3.267(8) no 55501
N(1) H(11) 2.628(9) no 55501
N(1) H(12) 3.271(8) no 55501
N(1) H(13) 2.642(9) no 55501
N(1) H(14) 2.640(8) no 55501
N(1) H(15) 2.65(1) no 55501
N(1) H(16) 3.283(9) no 55501
N(1) H(17) 2.636(9) no 55501
N(1) H(18) 2.655(8) no 55501
N(1) H(19) 2.66(1) no 55501
N(1) H(20) 3.278(9) no 55501
N(2) C(7) 3.67(1) yes 65502
N(2) C(8) 3.59(1) yes 65502
N(2) C(10) 3.47(1) yes 65502
N(2) C(19) 2.71(2) yes 55501
N(2) C(19) 3.40(2) yes 65502
N(2) C(20) 3.78(2) yes 65502
N(2) H(7) 2.57(1) no 65502
N(2) H(10) 2.87(2) no 65502
N(2) H(12) 3.49(1) no 65502
N(2) H(21) 3.13(2) no 55501
N(2) H(22) 3.19(2) no 55501
N(2) H(22) 2.59(2) no 65502
N(2) H(23) 3.14(2) no 55501
N(2) H(23) 3.65(2) no 65502
C(1) S(1) 1.798(7) yes 55501
C(1) S(2) 2.765(8) yes 55501
C(1) O(1) 3.30(1) yes 56501
C(1) C(3) 2.789(8) yes 55501
C(1) C(4) 3.082(8) yes 55501
C(1) H(2) 3.59(1) no 66502
C(1) H(3) 1.97(1) no 55501
C(1) H(4) 1.97(1) no 55501
C(1) H(15) 3.22(1) no 56501
C(1) H(20) 3.30(1) no 75502
C(2) S(1) 2.802(8) yes 55501
C(2) S(2) 1.811(7) yes 55501
C(2) O(1) 3.531(9) yes 65502
C(2) C(3) 3.000(8) yes 55501
C(2) C(4) 2.699(8) yes 55501
C(2) H(1) 1.96(1) no 55501
C(2) H(2) 1.96(1) no 55501
C(2) H(11) 3.664(9) no 65502
C(2) H(14) 3.37(1) no 65502
C(3) S(2) 2.767(5) yes 55501
C(3) S(4) 2.659(5) yes 55501
C(3) C(1) 2.789(8) yes 55501
C(3) C(2) 3.000(8) yes 55501
C(3) C(5) 2.584(6) yes 55501
C(3) H(1) 3.210(8) no 55501
C(3) H(2) 3.530(8) no 55501
C(3) H(3) 3.059(9) no 55501
C(3) H(8) 3.320(7) no 75502
C(3) H(11) 3.185(9) no 65502
C(3) H(16) 3.46(1) no 75502
C(3) H(20) 3.255(9) no 75502
C(4) S(1) 2.779(5) yes 55501
C(4) S(3) 2.648(5) yes 55501
C(4) C(1) 3.082(8) yes 55501
C(4) C(2) 2.699(8) yes 55501
C(4) C(5) 2.575(6) yes 55501
C(4) H(1) 3.405(8) no 55501
C(4) H(3) 2.835(9) no 55501
C(4) H(4) 3.539(8) no 55501
C(4) H(8) 3.217(8) no 75502
C(4) H(11) 3.084(9) no 65502
C(4) H(20) 3.326(9) no 75502
C(5) S(5) 2.744(4) yes 55501
C(5) S(6) 2.719(5) yes 55501
C(5) C(3) 2.584(6) yes 55501
C(5) C(4) 2.575(6) yes 55501
C(5) H(6) 3.673(7) no 75502
C(5) H(8) 3.031(7) no 75502
C(5) H(21) 3.40(1) no 65502
C(5) H(22) 3.40(1) no 65502
C(6) S(1) 3.197(5) yes 65503
C(6) S(3) 2.734(4) yes 55501
C(6) S(4) 2.733(4) yes 55501
C(6) S(8) 3.657(5) yes 75502
C(6) C(7) 2.597(6) yes 55501
C(6) C(8) 2.580(6) yes 55501
C(6) C(19) 3.57(1) yes 65502
C(6) C(20) 3.74(1) yes 65502
C(6) H(6) 3.709(7) no 75502
C(6) H(8) 3.593(7) no 75502
C(6) H(21) 3.21(1) no 65502
C(6) H(22) 3.31(1) no 65502
C(7) S(1) 2.257(4) yes 65503
C(7) S(6) 2.670(5) yes 55501
C(7) S(8) 2.747(5) yes 55501
C(7) S(8) 3.716(4) yes 75502
C(7) N(2) 3.67(1) yes 65502
C(7) C(6) 2.597(6) yes 55501
C(7) C(8) 3.737(6) yes 75502
C(7) C(9) 2.799(6) yes 55501
C(7) C(10) 2.968(6) yes 55501
C(7) H(5) 3.526(6) no 55501
C(7) H(6) 3.248(7) no 55501
C(7) H(7) 2.953(6) no 55501
C(8) S(5) 2.654(4) yes 55501
C(8) S(7) 2.792(5) yes 55501
C(8) S(8) 3.702(5) yes 75502
C(8) O(1) 1.674(6) yes 65503
C(8) N(2) 3.59(1) yes 65502
C(8) C(6) 2.580(6) yes 55501
C(8) C(7) 3.737(6) yes 75502
C(8) C(8) 3.348(6) yes 75502
C(8) C(9) 3.142(6) yes 55501
C(8) C(10) 2.709(5) yes 55501
C(8) C(20) 3.80(1) yes 65502
C(8) H(6) 3.468(7) no 55501
C(8) H(7) 2.787(6) no 55501
C(9) S(1) 3.737(5) yes 65503
C(9) S(7) 1.803(5) yes 55501
C(9) S(8) 2.766(6) yes 55501
C(9) C(7) 2.799(6) yes 55501
C(9) C(8) 3.142(6) yes 55501
C(9) C(11) 2.525(8) yes 55501
C(9) C(12) 3.128(8) yes 55501
C(9) C(13) 3.698(9) yes 55501
C(9) H(7) 2.050(9) no 55501
C(9) H(8) 3.048(8) no 55501
C(9) H(12) 3.63(1) no 55501
C(9) H(13) 3.712(9) no 55501
C(10) S(1) 3.671(4) yes 65503
C(10) S(7) 2.816(5) yes 55501
C(10) S(8) 1.822(4) yes 55501
C(10) N(1) 3.730(6) yes 55501
C(10) N(2) 3.47(1) yes 65502
C(10) C(7) 2.968(6) yes 55501
C(10) C(8) 2.709(5) yes 55501
C(10) C(12) 2.512(7) yes 55501
C(10) C(13) 2.608(7) yes 55501
C(10) C(15) 3.20(1) yes 55501
C(10) C(16) 3.205(8) yes 55501
C(10) H(5) 2.027(8) no 55501
C(10) H(6) 2.038(9) no 55501
C(10) H(8) 2.748(7) no 55501
C(10) H(9) 3.36(1) no 55501
C(10) H(10) 2.99(1) no 55501
C(10) H(12) 2.989(8) no 55501
C(10) H(13) 3.384(7) no 55501
C(11) S(8) 2.666(4) yes 55501
C(11) O(1) 3.515(7) yes 55501
C(11) N(1) 2.274(6) yes 55501
C(11) C(9) 2.525(8) yes 55501
C(11) C(14) 2.354(7) yes 55501
C(11) C(15) 2.53(1) yes 55501
C(11) C(16) 2.530(8) yes 55501
C(11) C(17) 3.41(1) yes 55501
C(11) C(18) 3.453(8) yes 55501
C(11) H(5) 2.672(8) no 55501
C(11) H(6) 2.701(9) no 55501
C(11) H(7) 2.034(6) no 55501
C(11) H(8) 1.968(7) no 55501
C(11) H(9) 2.66(1) no 55501
C(11) H(10) 2.800(9) no 55501
C(11) H(11) 3.33(1) no 55501
C(11) H(12) 2.787(8) no 55501
C(11) H(13) 2.667(8) no 55501
C(11) H(14) 3.327(8) no 55501
C(11) H(17) 3.29(1) no 55501
C(11) H(19) 3.375(8) no 55501
C(12) S(8) 3.204(5) yes 55501
C(12) O(1) 3.509(7) yes 55501
C(12) N(1) 2.260(7) yes 55501
C(12) C(9) 3.128(8) yes 55501
C(12) C(10) 2.512(7) yes 55501
C(12) C(13) 2.326(7) yes 55501
C(12) C(15) 3.41(1) yes 55501
C(12) C(16) 3.404(9) yes 55501
C(12) C(17) 2.53(1) yes 55501
C(12) C(18) 2.548(8) yes 55501
C(12) H(5) 3.299(8) no 55501
C(12) H(6) 2.899(8) no 55501
C(12) H(7) 3.236(7) no 55501
C(12) H(9) 3.31(1) no 55501
C(12) H(13) 3.312(8) no 55501
C(12) H(15) 3.33(1) no 55501
C(12) H(16) 2.80(1) no 55501
C(12) H(17) 2.64(1) no 55501
C(12) H(18) 3.343(8) no 55501
C(12) H(19) 2.687(9) no 55501
C(12) H(20) 2.808(8) no 55501
C(13) S(8) 3.799(5) yes 55501
C(13) O(1) 2.415(7) yes 55501
C(13) C(9) 3.698(9) yes 55501
C(13) C(10) 2.608(7) yes 55501
C(13) C(12) 2.326(7) yes 55501
C(13) C(14) 2.501(7) yes 55501
C(13) C(17) 3.54(1) yes 55501
C(13) C(18) 3.564(9) yes 55501
C(13) H(5) 3.584(9) no 55501
C(13) H(7) 2.600(7) no 55501
C(13) H(8) 3.232(8) no 55501
C(13) H(9) 2.05(1) no 55501
C(13) H(10) 2.055(9) no 55501
C(13) H(11) 2.05(1) no 55501
C(13) H(12) 2.045(9) no 55501
C(13) H(13) 2.053(9) no 55501
C(13) H(14) 2.044(8) no 55501
C(13) H(17) 3.42(1) no 55501
C(13) H(19) 3.481(9) no 55501
C(14) O(1) 2.433(7) yes 55501
C(14) C(11) 2.354(7) yes 55501
C(14) C(13) 2.501(7) yes 55501
C(14) C(15) 3.539(9) yes 55501
C(14) C(16) 3.556(9) yes 55501
C(14) H(8) 2.171(8) no 55501
C(14) H(9) 3.428(9) no 55501
C(14) H(13) 3.463(9) no 55501
C(14) H(15) 2.04(1) no 55501
C(14) H(16) 2.05(1) no 55501
C(14) H(17) 2.03(1) no 55501
C(14) H(18) 2.054(8) no 55501
C(14) H(19) 2.07(1) no 55501
C(14) H(20) 2.05(1) no 55501
C(15) O(1) 2.944(8) yes 55501
C(15) N(1) 2.447(8) yes 55501
C(15) C(10) 3.20(1) yes 55501
C(15) C(11) 2.53(1) yes 55501
C(15) C(12) 3.41(1) yes 55501
C(15) C(14) 3.539(9) yes 55501
C(15) C(16) 2.53(1) yes 55501
C(15) C(19) 3.76(1) yes 55501
C(15) H(3) 3.721(9) no 65502
C(15) H(7) 2.93(1) no 55501
C(15) H(12) 2.70(1) no 55501
C(15) H(13) 3.34(1) no 55501
C(15) H(14) 2.70(1) no 55501
C(15) H(17) 3.64(1) no 55501
C(15) H(22) 3.20(1) no 55501
C(15) H(23) 3.69(1) no 55501
C(16) O(1) 2.998(9) yes 55501
C(16) N(1) 2.456(8) yes 55501
C(16) C(10) 3.205(8) yes 55501
C(16) C(11) 2.530(8) yes 55501
C(16) C(12) 3.404(9) yes 55501
C(16) C(14) 3.556(9) yes 55501
C(16) C(15) 2.53(1) yes 55501
C(16) H(3) 3.59(1) no 65502
C(16) H(5) 3.42(1) no 55501
C(16) H(7) 2.935(8) no 55501
C(16) H(9) 3.34(1) no 55501
C(16) H(10) 2.71(1) no 55501
C(16) H(11) 2.72(1) no 55501
C(16) H(19) 3.72(1) no 55501
C(17) O(1) 2.991(9) yes 55501
C(17) N(1) 2.463(9) yes 55501
C(17) C(11) 3.41(1) yes 55501
C(17) C(12) 2.53(1) yes 55501
C(17) C(13) 3.54(1) yes 55501
C(17) C(18) 2.52(1) yes 55501
C(17) H(1) 3.35(1) no 54501
C(17) H(8) 2.92(1) no 55501
C(17) H(9) 3.64(1) no 55501
C(17) H(18) 2.70(1) no 55501
C(17) H(18) 3.34(1) no 74502
C(17) H(19) 3.34(1) no 55501
C(17) H(20) 2.68(1) no 55501
C(17) H(20) 3.79(1) no 74502
C(18) O(1) 3.02(1) yes 55501
C(18) N(1) 2.467(9) yes 55501
C(18) C(11) 3.453(8) yes 55501
C(18) C(12) 2.548(8) yes 55501
C(18) C(13) 3.564(9) yes 55501
C(18) C(17) 2.52(1) yes 55501
C(18) H(1) 3.53(1) no 75502
C(18) H(8) 2.928(8) no 55501
C(18) H(13) 3.71(1) no 55501
C(18) H(15) 2.70(1) no 55501
C(18) H(15) 3.34(1) no 74502
C(18) H(16) 2.69(1) no 55501
C(18) H(16) 3.78(1) no 74502
C(18) H(17) 3.33(1) no 55501
C(19) N(2) 2.71(2) yes 55501
C(19) N(2) 3.40(2) yes 65502
C(19) C(6) 3.57(1) yes 65502
C(19) C(15) 3.76(1) yes 55501
C(19) C(20) 3.47(2) yes 65502
C(19) H(9) 3.50(1) no 55501
C(19) H(10) 3.17(1) no 55501
C(19) H(22) 3.78(2) no 65502
C(20) S(5) 3.77(1) yes 65502
C(20) S(6) 3.77(1) yes 55501
C(20) S(6) 3.698(9) yes 65502
C(20) N(2) 3.78(2) yes 65502
C(20) C(6) 3.74(1) yes 65502
C(20) C(8) 3.80(1) yes 65502
C(20) C(19) 3.47(2) yes 65502
C(20) C(20) 3.34(2) yes 65502
C(20) H(7) 3.63(1) no 65502
C(20) H(21) 1.98(2) no 55501
C(20) H(22) 1.99(1) no 55501
C(20) H(22) 2.86(2) no 65502
C(20) H(23) 1.99(1) no 55501
H(1) S(1) 2.269(7) no 55501
H(1) S(2) 2.899(8) no 55501
H(1) O(1) 3.339(9) no 56501
H(1) C(2) 1.96(1) no 55501
H(1) C(3) 3.210(8) no 55501
H(1) C(4) 3.405(8) no 55501
H(1) C(17) 3.35(1) no 56501
H(1) C(18) 3.53(1) no 75502
H(2) S(1) 2.267(8) no 55501
H(2) S(1) 3.43(1) no 66502
H(2) S(2) 3.571(8) no 55501
H(2) O(1) 2.88(1) no 56501
H(2) C(1) 3.59(1) no 66502
H(2) C(2) 1.96(1) no 55501
H(2) C(3) 3.530(8) no 55501
H(3) S(1) 2.957(9) no 55501
H(3) S(2) 2.290(8) no 55501
H(3) O(1) 2.604(9) no 65502
H(3) N(1) 3.56(1) no 65502
H(3) C(1) 1.97(1) no 55501
H(3) C(3) 3.059(9) no 55501
H(3) C(4) 2.835(9) no 55501
H(3) C(15) 3.721(9) no 65502
H(3) C(16) 3.59(1) no 65502
H(4) S(1) 3.600(8) no 55501
H(4) S(2) 2.289(7) no 55501
H(4) C(1) 1.97(1) no 55501
H(4) C(4) 3.539(8) no 55501
H(5) S(7) 2.279(5) no 55501
H(5) S(8) 3.588(5) no 55501
H(5) C(7) 3.526(6) no 55501
H(5) C(10) 2.027(8) no 55501
H(5) C(11) 2.672(8) no 55501
H(5) C(12) 3.299(8) no 55501
H(5) C(13) 3.584(9) no 55501
H(5) C(16) 3.42(1) no 55501
H(6) S(1) 3.643(5) no 65503
H(6) S(4) 3.295(7) no 75502
H(6) S(6) 3.456(6) no 75502
H(6) S(7) 2.285(5) no 55501
H(6) S(8) 2.871(6) no 55501
H(6) C(5) 3.673(7) no 75502
H(6) C(6) 3.709(7) no 75502
H(6) C(7) 3.248(7) no 55501
H(6) C(8) 3.468(7) no 55501
H(6) C(10) 2.038(9) no 55501
H(6) C(11) 2.701(9) no 55501
H(6) C(12) 2.899(8) no 55501
H(7) S(7) 2.948(6) no 55501
H(7) S(8) 2.313(5) no 55501
H(7) N(2) 2.57(1) no 65502
H(7) C(7) 2.953(6) no 55501
H(7) C(8) 2.787(6) no 55501
H(7) C(9) 2.050(9) no 55501
H(7) C(11) 2.034(6) no 55501
H(7) C(12) 3.236(7) no 55501
H(7) C(13) 2.600(7) no 55501
H(7) C(15) 2.93(1) no 55501
H(7) C(16) 2.935(8) no 55501
H(7) C(20) 3.63(1) no 65502
H(8) S(3) 3.453(5) no 75502
H(8) S(4) 3.256(6) no 75502
H(8) S(8) 3.131(5) no 55501
H(8) N(1) 3.182(7) no 55501
H(8) C(3) 3.320(7) no 75502
H(8) C(4) 3.217(8) no 75502
H(8) C(5) 3.031(7) no 75502
H(8) C(6) 3.593(7) no 75502
H(8) C(9) 3.048(8) no 55501
H(8) C(10) 2.748(7) no 55501
H(8) C(11) 1.968(7) no 55501
H(8) C(13) 3.232(8) no 55501
H(8) C(14) 2.171(8) no 55501
H(8) C(17) 2.92(1) no 55501
H(8) C(18) 2.928(8) no 55501
H(9) S(8) 3.595(8) no 55501
H(9) O(1) 3.173(8) no 55501
H(9) N(1) 2.625(8) no 55501
H(9) C(10) 3.36(1) no 55501
H(9) C(11) 2.66(1) no 55501
H(9) C(12) 3.31(1) no 55501
H(9) C(13) 2.05(1) no 55501
H(9) C(14) 3.428(9) no 55501
H(9) C(16) 3.34(1) no 55501
H(9) C(17) 3.64(1) no 55501
H(9) C(19) 3.50(1) no 55501
H(10) S(4) 3.496(7) no 65502
H(10) S(8) 3.661(7) no 55501
H(10) N(1) 3.267(8) no 55501
H(10) N(2) 2.87(2) no 65502
H(10) C(10) 2.99(1) no 55501
H(10) C(11) 2.800(9) no 55501
H(10) C(13) 2.055(9) no 55501
H(10) C(16) 2.71(1) no 55501
H(10) C(19) 3.17(1) no 55501
H(11) S(3) 3.637(8) no 65502
H(11) S(4) 3.428(7) no 65502
H(11) O(1) 2.686(8) no 55501
H(11) N(1) 2.628(9) no 55501
H(11) C(2) 3.664(9) no 65502
H(11) C(3) 3.185(9) no 65502
H(11) C(4) 3.084(9) no 65502
H(11) C(11) 3.33(1) no 55501
H(11) C(13) 2.05(1) no 55501
H(11) C(16) 2.72(1) no 55501
H(12) N(1) 3.271(8) no 55501
H(12) N(2) 3.49(1) no 65502
H(12) C(9) 3.63(1) no 55501
H(12) C(10) 2.989(8) no 55501
H(12) C(11) 2.787(8) no 55501
H(12) C(13) 2.045(9) no 55501
H(12) C(15) 2.70(1) no 55501
H(13) O(1) 3.249(9) no 55501
H(13) N(1) 2.642(9) no 55501
H(13) C(9) 3.712(9) no 55501
H(13) C(10) 3.384(7) no 55501
H(13) C(11) 2.667(8) no 55501
H(13) C(12) 3.312(8) no 55501
H(13) C(13) 2.053(9) no 55501
H(13) C(14) 3.463(9) no 55501
H(13) C(15) 3.34(1) no 55501
H(13) C(18) 3.71(1) no 55501
H(14) S(2) 3.374(8) no 65502
H(14) O(1) 2.750(9) no 55501
H(14) N(1) 2.640(8) no 55501
H(14) C(2) 3.37(1) no 65502
H(14) C(11) 3.327(8) no 55501
H(14) C(13) 2.044(8) no 55501
H(14) C(15) 2.70(1) no 55501
H(15) S(1) 3.536(8) no 54501
H(15) O(1) 2.745(9) no 55501
H(15) N(1) 2.65(1) no 55501
H(15) C(1) 3.22(1) no 54501
H(15) C(12) 3.33(1) no 55501
H(15) C(14) 2.04(1) no 55501
H(15) C(18) 2.70(1) no 55501
H(15) C(18) 3.34(1) no 74502
H(16) S(1) 3.353(9) no 75502
H(16) S(3) 3.661(9) no 75502
H(16) N(1) 3.283(9) no 55501
H(16) C(3) 3.46(1) no 75502
H(16) C(12) 2.80(1) no 55501
H(16) C(14) 2.05(1) no 55501
H(16) C(18) 2.69(1) no 55501
H(16) C(18) 3.78(1) no 74502
H(17) O(1) 3.213(9) no 55501
H(17) N(1) 2.636(9) no 55501
H(17) C(11) 3.29(1) no 55501
H(17) C(12) 2.64(1) no 55501
H(17) C(13) 3.42(1) no 55501
H(17) C(14) 2.03(1) no 55501
H(17) C(15) 3.64(1) no 55501
H(17) C(18) 3.33(1) no 55501
H(18) S(1) 3.794(9) no 54501
H(18) O(1) 2.776(9) no 55501
H(18) N(1) 2.655(8) no 55501
H(18) C(12) 3.343(8) no 55501
H(18) C(14) 2.054(8) no 55501
H(18) C(17) 2.70(1) no 55501
H(18) C(17) 3.34(1) no 74502
H(19) O(1) 3.26(1) no 55501
H(19) N(1) 2.66(1) no 55501
H(19) C(11) 3.375(8) no 55501
H(19) C(12) 2.687(9) no 55501
H(19) C(13) 3.481(9) no 55501
H(19) C(14) 2.07(1) no 55501
H(19) C(16) 3.72(1) no 55501
H(19) C(17) 3.34(1) no 55501
H(20) S(1) 3.241(8) no 75502
H(20) S(2) 3.40(1) no 75502
H(20) N(1) 3.278(9) no 55501
H(20) C(1) 3.30(1) no 75502
H(20) C(3) 3.255(9) no 75502
H(20) C(4) 3.326(9) no 75502
H(20) C(12) 2.808(8) no 55501
H(20) C(14) 2.05(1) no 55501
H(20) C(17) 2.68(1) no 55501
H(20) C(17) 3.79(1) no 74502
H(21) S(3) 3.63(1) no 65502
H(21) S(5) 3.30(1) no 65502
H(21) N(2) 3.13(2) no 55501
H(21) C(5) 3.40(1) no 65502
H(21) C(6) 3.21(1) no 65502
H(21) C(20) 1.98(2) no 55501
H(22) S(6) 3.562(9) no 65502
H(22) N(2) 3.19(2) no 55501
H(22) N(2) 2.59(2) no 65502
H(22) C(5) 3.40(1) no 65502
H(22) C(6) 3.31(1) no 65502
H(22) C(15) 3.20(1) no 55501
H(22) C(19) 3.78(2) no 65502
H(22) C(20) 1.99(1) no 55501
H(22) C(20) 2.86(2) no 65502
H(23) S(6) 3.36(1) no 55501
H(23) S(8) 3.56(1) no 55501
H(23) N(2) 3.14(2) no 55501
H(23) N(2) 3.65(2) no 65502
H(23) C(15) 3.69(1) no 55501
H(23) C(20) 1.99(1) no 55501
